data_7155525
loop_
_publ_author_name
'Tang, Luning'
'Huang, Hai'
'Xi, Yang'
'He, Guangke'
'Zhu, Hongjun'

_publ_section_title
;
 Pd/Cu-Catalyzed tandem head-to-tail dimerization/cycloisomerization of
 terminal ynamides for the synthesis of 5-vinyloxazolones.
;
_journal_issue 14
_journal_name_full 'Organic &amp; biomolecular chemistry'
_journal_page_first 2923
_journal_page_last 2930
_journal_paper_doi 10.1039/c7ob00381a
_journal_volume 15
_journal_year 2017
_chemical_formula_sum 'C26 H30 N2 O4'
_chemical_formula_weight 434.52
_chemical_name_systematic
; 
 ? 
;
_space_group_IT_number 2
_symmetry_cell_setting triclinic
_symmetry_space_group_name_Hall '-P 1'
_symmetry_space_group_name_H-M 'P -1'
_atom_sites_solution_hydrogens geom
_atom_sites_solution_primary direct
_atom_sites_solution_secondary difmap
_audit_creation_method SHELXL-97
_audit_update_record
;
2016-06-19 deposited with the CCDC.
2017-03-07 downloaded from the CCDC.
;
_cell_angle_alpha 113.344(17)
_cell_angle_beta 96.823(19)
_cell_angle_gamma 113.413(19)
_cell_formula_units_Z 2
_cell_length_a 10.797(13)
_cell_length_b 11.711(15)
_cell_length_c 12.514(15)
_cell_measurement_reflns_used 3173
_cell_measurement_temperature 296(2)
_cell_measurement_theta_max 27.54
_cell_measurement_theta_min 2.17
_cell_volume 1259(3)
_computing_cell_refinement 'Bruker SMART'
_computing_data_collection 'Bruker SMART'
_computing_data_reduction 'Bruker SAINT'
_computing_molecular_graphics 'Bruker SHELXTL'
_computing_publication_material 'Bruker SHELXTL'
_computing_structure_refinement 'SHELXL-97 (Sheldrick, 1997)'
_computing_structure_solution 'SHELXS-97 (Sheldrick, 1990)'
_diffrn_ambient_temperature 296(2)
_diffrn_measured_fraction_theta_full 0.981
_diffrn_measured_fraction_theta_max 0.981
_diffrn_measurement_device_type 'CCD area detector'
_diffrn_measurement_method 'phi and omega scans'
_diffrn_radiation_monochromator graphite
_diffrn_radiation_source 'fine-focus sealed tube'
_diffrn_radiation_type MoK\a
_diffrn_radiation_wavelength 0.71073
_diffrn_reflns_av_R_equivalents 0.0312
_diffrn_reflns_av_sigmaI/netI 0.0565
_diffrn_reflns_limit_h_max 9
_diffrn_reflns_limit_h_min -12
_diffrn_reflns_limit_k_max 13
_diffrn_reflns_limit_k_min -13
_diffrn_reflns_limit_l_max 14
_diffrn_reflns_limit_l_min -13
_diffrn_reflns_number 6603
_diffrn_reflns_theta_full 25.01
_diffrn_reflns_theta_max 25.01
_diffrn_reflns_theta_min 1.88
_exptl_absorpt_coefficient_mu 0.077
_exptl_absorpt_correction_T_max 0.9855
_exptl_absorpt_correction_T_min 0.9809
_exptl_absorpt_correction_type multi-scan
_exptl_absorpt_process_details sadabs
_exptl_crystal_colour colorless
_exptl_crystal_density_diffrn 1.146
_exptl_crystal_density_method 'not measured'
_exptl_crystal_description block
_exptl_crystal_F_000 464
_exptl_crystal_size_max 0.25
_exptl_crystal_size_mid 0.22
_exptl_crystal_size_min 0.19
_refine_diff_density_max 0.333
_refine_diff_density_min -0.276
_refine_diff_density_rms 0.074
_refine_ls_extinction_method none
_refine_ls_goodness_of_fit_ref 1.165
_refine_ls_hydrogen_treatment mixed
_refine_ls_matrix_type full
_refine_ls_number_parameters 295
_refine_ls_number_reflns 4351
_refine_ls_number_restraints 0
_refine_ls_restrained_S_all 1.165
_refine_ls_R_factor_all 0.1161
_refine_ls_R_factor_gt 0.0995
_refine_ls_shift/su_max 0.008
_refine_ls_shift/su_mean 0.001
_refine_ls_structure_factor_coef Fsqd
_refine_ls_weighting_details 'calc w=1/[\s^2^(Fo^2^)+(0.0000P)^2^+5.0000P] where P=(Fo^2^+2Fc^2^)/3'
_refine_ls_weighting_scheme calc
_refine_ls_wR_factor_gt 0.2702
_refine_ls_wR_factor_ref 0.2767
_reflns_number_gt 3229
_reflns_number_total 4351
_reflns_threshold_expression >2sigma(I)
_cod_data_source_file c7ob00381a2.cif
_cod_data_source_block 20150107ngd21_0m
_cod_depositor_comments
;
The following automatic conversions were performed:

'_symmetry_cell_setting' value 'Triclinic' changed to 'triclinic'
according to
/home/data/users/saulius/crontab/automatic-downloads/rss-feeds/RSC/lib/dictionaries/cif_core.dic
dictionary named 'cif_core.dic' version 2.4.2 from 2011-04-26.

Automatic conversion script
Id: cif_fix_values 4973 2017-02-22 13:04:09Z antanas 

 Adding full bibliography for 7155524--7155525.cif.
;
_cod_original_sg_symbol_H-M 'P-1   '
_cod_database_code 7155525

loop_
_symmetry_equiv_pos_as_xyz
'x, y, z'
'-x, -y, -z'

loop_
_atom_site_label
_atom_site_type_symbol
_atom_site_fract_x
_atom_site_fract_y
_atom_site_fract_z
_atom_site_U_iso_or_equiv
_atom_site_adp_type
_atom_site_occupancy
_atom_site_symmetry_multiplicity
_atom_site_calc_flag
_atom_site_refinement_flags
C1 C 0.7604(4) 0.5982(5) 1.2561(4) 0.0757(16) Uani 1 1 d .
H1A H 0.7315 0.6557 1.2340 0.114 Uiso 1 1 calc R
H1B H 0.7228 0.5857 1.3188 0.114 Uiso 1 1 calc R
H1C H 0.7246 0.5069 1.1849 0.114 Uiso 1 1 calc R
C2 C 0.9675(5) 0.5794(4) 1.3401(4) 0.0681(13) Uani 1 1 d .
H2A H 0.9255 0.4857 1.2704 0.102 Uiso 1 1 calc R
H2B H 0.9352 0.5730 1.4068 0.102 Uiso 1 1 calc R
H2C H 1.0696 0.6215 1.3653 0.102 Uiso 1 1 calc R
C3 C 0.9846(5) 0.8234(5) 1.4072(4) 0.0777(16) Uani 1 1 d .
H3A H 1.0849 0.8621 1.4452 0.117 Uiso 1 1 calc R
H3B H 0.9374 0.8241 1.4676 0.117 Uiso 1 1 calc R
H3C H 0.9705 0.8800 1.3738 0.117 Uiso 1 1 calc R
C4 C 0.9229(4) 0.6717(4) 1.3047(3) 0.0537(11) Uani 1 1 d .
C5 C 1.0956(4) 0.7222(4) 1.1974(3) 0.0494(10) Uani 1 1 d .
C6 C 1.2535(5) 0.7915(4) 0.9697(4) 0.0634(13) Uani 1 1 d .
H6 H 1.1830 0.8043 0.9341 0.076 Uiso 1 1 calc R
C7 C 1.3799(5) 0.8229(5) 0.9400(4) 0.0778(16) Uani 1 1 d .
H7 H 1.3919 0.8557 0.8833 0.093 Uiso 1 1 calc R
C8 C 1.4856(5) 0.8065(5) 0.9919(5) 0.0845(18) Uani 1 1 d .
H8 H 1.5690 0.8283 0.9716 0.101 Uiso 1 1 calc R
C9 C 1.4659(5) 0.7567(5) 1.0757(5) 0.0737(15) Uani 1 1 d .
H9 H 1.5379 0.7457 1.1114 0.088 Uiso 1 1 calc R
C10 C 1.3429(4) 0.7227(4) 1.1083(4) 0.0621(13) Uani 1 1 d .
H10 H 1.3319 0.6892 1.1645 0.075 Uiso 1 1 calc R
C11 C 1.2353(4) 0.7405(4) 1.0536(3) 0.0493(10) Uani 1 1 d .
C12 C 0.9826(4) 0.6560(3) 0.9909(3) 0.0439(9) Uani 1 1 d .
C13 C 0.8816(4) 0.6241(3) 0.9152(3) 0.0434(9) Uani 1 1 d .
C14 C 0.7603(3) 0.5930(3) 0.8266(3) 0.0425(9) Uani 1 1 d .
C15 C 0.6338(4) 0.5635(4) 0.8439(4) 0.0674(14) Uani 1 1 d .
H15A H 0.6222 0.5627 0.9162 0.081 Uiso 1 1 calc R
H15B H 0.5573 0.5438 0.7838 0.081 Uiso 1 1 calc R
C16 C 0.8951(5) 0.8636(4) 0.8223(4) 0.0603(12) Uani 1 1 d .
H16 H 0.8213 0.8552 0.8554 0.072 Uiso 1 1 calc R
C17 C 1.0002(5) 0.9974(5) 0.8502(5) 0.0800(17) Uani 1 1 d .
H17 H 0.9968 1.0787 0.9010 0.096 Uiso 1 1 calc R
C18 C 1.1084(6) 1.0080(5) 0.8022(5) 0.0881(18) Uani 1 1 d .
H18 H 1.1796 1.0975 0.8211 0.106 Uiso 1 1 calc R
C19 C 1.1144(5) 0.8893(5) 0.7263(4) 0.0795(16) Uani 1 1 d .
H19 H 1.1892 0.8990 0.6943 0.095 Uiso 1 1 calc R
C20 C 1.0100(4) 0.7552(4) 0.6972(4) 0.0606(12) Uani 1 1 d .
H20 H 1.0140 0.6747 0.6456 0.073 Uiso 1 1 calc R
C21 C 0.8993(4) 0.7420(3) 0.7454(3) 0.0442(9) Uani 1 1 d .
C22 C 0.7168(4) 0.4964(4) 0.6017(3) 0.0497(10) Uani 1 1 d .
C23 C 0.5250(5) 0.2443(4) 0.4851(4) 0.0634(13) Uani 1 1 d .
C24 C 0.6143(6) 0.1877(5) 0.4197(5) 0.093(2) Uani 1 1 d .
H24A H 0.6645 0.2474 0.3874 0.140 Uiso 1 1 calc R
H24B H 0.5531 0.0923 0.3535 0.140 Uiso 1 1 calc R
H24C H 0.6819 0.1877 0.4770 0.140 Uiso 1 1 calc R
C25 C 0.4366(6) 0.2755(6) 0.4096(6) 0.123(2) Uani 1 1 d .
H25A H 0.4028 0.3334 0.4618 0.185 Uiso 1 1 calc R
H25B H 0.3566 0.1877 0.3457 0.185 Uiso 1 1 calc R
H25C H 0.4942 0.3253 0.3733 0.185 Uiso 1 1 calc R
C26 C 0.4396(6) 0.1517(5) 0.5343(5) 0.099(2) Uani 1 1 d .
H26A H 0.5026 0.1416 0.5864 0.149 Uiso 1 1 calc R
H26B H 0.3707 0.0596 0.4668 0.149 Uiso 1 1 calc R
H26C H 0.3911 0.1951 0.5809 0.149 Uiso 1 1 calc R
N1 N 1.1027(3) 0.7005(3) 1.0792(2) 0.0463(8) Uani 1 1 d .
N2 N 0.7868(3) 0.6055(3) 0.7207(2) 0.0454(8) Uani 1 1 d .
O1 O 1.2004(3) 0.7801(3) 1.2839(2) 0.0703(10) Uani 1 1 d .
O2 O 0.9618(3) 0.6714(3) 1.1943(2) 0.0555(8) Uani 1 1 d .
O3 O 0.7386(3) 0.5084(3) 0.5134(2) 0.0711(10) Uani 1 1 d .
O4 O 0.6225(3) 0.3786(3) 0.6010(2) 0.0623(9) Uani 1 1 d .

loop_
_atom_site_aniso_label
_atom_site_aniso_U_11
_atom_site_aniso_U_22
_atom_site_aniso_U_33
_atom_site_aniso_U_23
_atom_site_aniso_U_13
_atom_site_aniso_U_12
C1 0.0453(19) 0.105(3) 0.067(2) 0.036(2) 0.0216(18) 0.0327(19)
C2 0.080(2) 0.073(2) 0.062(2) 0.0370(16) 0.0284(19) 0.0406(18)
C3 0.102(3) 0.070(2) 0.049(2) 0.0185(18) 0.020(2) 0.044(2)
C4 0.0544(19) 0.0585(18) 0.0362(16) 0.0173(14) 0.0114(14) 0.0237(15)
C5 0.0497(18) 0.0511(16) 0.0401(16) 0.0204(13) 0.0064(14) 0.0223(14)
C6 0.061(2) 0.066(2) 0.057(2) 0.0307(16) 0.0171(17) 0.0259(17)
C7 0.077(3) 0.069(2) 0.077(2) 0.0401(19) 0.034(2) 0.019(2)
C8 0.055(2) 0.070(3) 0.107(3) 0.034(2) 0.034(2) 0.019(2)
C9 0.050(2) 0.068(2) 0.092(3) 0.037(2) 0.016(2) 0.0225(18)
C10 0.0475(18) 0.068(2) 0.068(2) 0.0311(17) 0.0154(17) 0.0294(15)
C11 0.0433(17) 0.0433(15) 0.0507(18) 0.0199(13) 0.0102(14) 0.0164(13)
C12 0.0497(16) 0.0416(14) 0.0392(15) 0.0187(12) 0.0109(13) 0.0231(12)
C13 0.0485(16) 0.0431(14) 0.0362(15) 0.0192(11) 0.0092(13) 0.0216(12)
C14 0.0375(15) 0.0453(15) 0.0365(15) 0.0162(12) 0.0072(12) 0.0181(12)
C15 0.0521(19) 0.084(2) 0.065(2) 0.0350(18) 0.0195(17) 0.0340(17)
C16 0.068(2) 0.0504(17) 0.056(2) 0.0213(15) 0.0148(18) 0.0303(16)
C17 0.083(3) 0.0473(19) 0.079(3) 0.0184(19) -0.002(2) 0.026(2)
C18 0.075(3) 0.065(2) 0.092(3) 0.048(2) -0.005(3) 0.005(2)
C19 0.062(2) 0.090(2) 0.090(3) 0.0623(19) 0.025(2) 0.021(2)
C20 0.063(2) 0.0678(18) 0.063(2) 0.0394(15) 0.0228(17) 0.0347(16)
C21 0.0443(16) 0.0446(14) 0.0384(15) 0.0212(12) 0.0027(13) 0.0189(12)
C22 0.0552(18) 0.0442(15) 0.0409(17) 0.0146(13) 0.0042(15) 0.0258(13)
C23 0.061(2) 0.0387(17) 0.052(2) 0.0040(16) -0.0115(19) 0.0165(16)
C24 0.101(3) 0.070(3) 0.073(3) 0.005(2) 0.011(3) 0.045(2)
C25 0.107(3) 0.073(3) 0.116(4) 0.014(3) -0.053(3) 0.037(3)
C26 0.078(3) 0.058(3) 0.105(4) 0.012(3) 0.012(3) 0.015(2)
N1 0.0423(14) 0.0512(13) 0.0363(13) 0.0196(10) 0.0040(11) 0.0188(11)
N2 0.0518(15) 0.0400(12) 0.0324(12) 0.0151(10) 0.0059(11) 0.0167(11)
O1 0.0516(14) 0.0903(17) 0.0411(13) 0.0226(12) -0.0015(12) 0.0244(13)
O2 0.0482(12) 0.0722(14) 0.0369(11) 0.0239(10) 0.0103(10) 0.0248(11)
O3 0.0913(19) 0.0646(14) 0.0359(13) 0.0185(11) 0.0077(13) 0.0289(14)
O4 0.0689(16) 0.0419(12) 0.0444(13) 0.0099(10) -0.0009(12) 0.0158(12)

loop_
_atom_type_symbol
_atom_type_description
_atom_type_scat_dispersion_real
_atom_type_scat_dispersion_imag
_atom_type_scat_source
C C 0.0033 0.0016 'International Tables Vol C Tables 4.2.6.8 and 6.1.1.4'
H H 0.0000 0.0000 'International Tables Vol C Tables 4.2.6.8 and 6.1.1.4'
N N 0.0061 0.0033 'International Tables Vol C Tables 4.2.6.8 and 6.1.1.4'
O O 0.0106 0.0060 'International Tables Vol C Tables 4.2.6.8 and 6.1.1.4'

loop_
_geom_angle_atom_site_label_1
_geom_angle_atom_site_label_2
_geom_angle_atom_site_label_3
_geom_angle
C4 C1 H1A 109.5
C4 C1 H1B 109.5
H1A C1 H1B 109.5
C4 C1 H1C 109.5
H1A C1 H1C 109.5
H1B C1 H1C 109.5
C4 C2 H2A 109.5
C4 C2 H2B 109.5
H2A C2 H2B 109.5
C4 C2 H2C 109.5
H2A C2 H2C 109.5
H2B C2 H2C 109.5
C4 C3 H3A 109.5
C4 C3 H3B 109.5
H3A C3 H3B 109.5
C4 C3 H3C 109.5
H3A C3 H3C 109.5
H3B C3 H3C 109.5
O2 C4 C1 102.2(3)
O2 C4 C3 110.1(4)
C1 C4 C3 111.1(4)
O2 C4 C2 109.5(4)
C1 C4 C2 108.9(4)
C3 C4 C2 114.4(4)
O1 C5 O2 128.0(4)
O1 C5 N1 122.0(4)
O2 C5 N1 110.0(3)
C11 C6 C7 118.9(5)
C11 C6 H6 120.5
C7 C6 H6 120.5
C8 C7 C6 121.7(5)
C8 C7 H7 119.2
C6 C7 H7 119.2
C7 C8 C9 118.5(5)
C7 C8 H8 120.7
C9 C8 H8 120.7
C8 C9 C10 122.6(5)
C8 C9 H9 118.7
C10 C9 H9 118.7
C9 C10 C11 117.9(5)
C9 C10 H10 121.1
C11 C10 H10 121.1
C6 C11 C10 120.4(4)
C6 C11 N1 119.2(4)
C10 C11 N1 120.3(4)
C13 C12 N1 176.7(4)
C12 C13 C14 176.9(4)
C15 C14 C13 122.8(4)
C15 C14 N2 122.2(4)
C13 C14 N2 114.8(3)
C14 C15 H15A 120.0
C14 C15 H15B 120.0
H15A C15 H15B 120.0
C21 C16 C17 120.6(5)
C21 C16 H16 119.7
C17 C16 H16 119.7
C18 C17 C16 119.0(5)
C18 C17 H17 120.5
C16 C17 H17 120.5
C17 C18 C19 121.3(5)
C17 C18 H18 119.4
C19 C18 H18 119.4
C18 C19 C20 120.3(5)
C18 C19 H19 119.8
C20 C19 H19 119.8
C19 C20 C21 119.4(4)
C19 C20 H20 120.3
C21 C20 H20 120.3
C20 C21 C16 119.4(3)
C20 C21 N2 122.7(3)
C16 C21 N2 117.8(4)
O3 C22 O4 126.9(3)
O3 C22 N2 123.6(3)
O4 C22 N2 109.5(3)
O4 C23 C26 101.1(4)
O4 C23 C25 108.1(4)
C26 C23 C25 113.4(5)
O4 C23 C24 108.5(4)
C26 C23 C24 111.9(5)
C25 C23 C24 113.0(5)
C23 C24 H24A 109.5
C23 C24 H24B 109.5
H24A C24 H24B 109.5
C23 C24 H24C 109.5
H24A C24 H24C 109.5
H24B C24 H24C 109.5
C23 C25 H25A 109.5
C23 C25 H25B 109.5
H25A C25 H25B 109.5
C23 C25 H25C 109.5
H25A C25 H25C 109.5
H25B C25 H25C 109.5
C23 C26 H26A 109.5
C23 C26 H26B 109.5
H26A C26 H26B 109.5
C23 C26 H26C 109.5
H26A C26 H26C 109.5
H26B C26 H26C 109.5
C12 N1 C5 118.5(3)
C12 N1 C11 118.5(3)
C5 N1 C11 122.5(3)
C22 N2 C14 124.1(3)
C22 N2 C21 119.7(3)
C14 N2 C21 116.2(2)
C5 O2 C4 121.2(3)
C22 O4 C23 122.3(3)

loop_
_geom_bond_atom_site_label_1
_geom_bond_atom_site_label_2
_geom_bond_distance
C1 C4 1.523(6)
C1 H1A 0.9600
C1 H1B 0.9600
C1 H1C 0.9600
C2 C4 1.529(7)
C2 H2A 0.9600
C2 H2B 0.9600
C2 H2C 0.9600
C3 C4 1.515(6)
C3 H3A 0.9600
C3 H3B 0.9600
C3 H3C 0.9600
C4 O2 1.490(5)
C5 O1 1.195(4)
C5 O2 1.315(5)
C5 N1 1.415(5)
C6 C11 1.395(7)
C6 C7 1.402(7)
C6 H6 0.9300
C7 C8 1.362(8)
C7 H7 0.9300
C8 C9 1.387(8)
C8 H8 0.9300
C9 C10 1.388(7)
C9 H9 0.9300
C10 C11 1.406(6)
C10 H10 0.9300
C11 N1 1.438(5)
C12 C13 1.173(5)
C12 N1 1.357(5)
C13 C14 1.425(5)
C14 C15 1.336(6)
C14 N2 1.440(5)
C15 H15A 0.9300
C15 H15B 0.9300
C16 C21 1.389(6)
C16 C17 1.387(6)
C16 H16 0.9300
C17 C18 1.361(8)
C17 H17 0.9300
C18 C19 1.371(8)
C18 H18 0.9300
C19 C20 1.382(6)
C19 H19 0.9300
C20 C21 1.384(6)
C20 H20 0.9300
C21 N2 1.449(5)
C22 O3 1.207(5)
C22 O4 1.346(5)
C22 N2 1.370(4)
C23 O4 1.483(4)
C23 C26 1.507(8)
C23 C25 1.508(8)
C23 C24 1.517(8)
C24 H24A 0.9600
C24 H24B 0.9600
C24 H24C 0.9600
C25 H25A 0.9600
C25 H25B 0.9600
C25 H25C 0.9600
C26 H26A 0.9600
C26 H26B 0.9600
C26 H26C 0.9600

loop_
_geom_torsion_atom_site_label_1
_geom_torsion_atom_site_label_2
_geom_torsion_atom_site_label_3
_geom_torsion_atom_site_label_4
_geom_torsion
C11 C6 C7 C8 -0.8(6)
C6 C7 C8 C9 0.4(7)
C7 C8 C9 C10 0.1(7)
C8 C9 C10 C11 -0.2(6)
C7 C6 C11 C10 0.7(5)
C7 C6 C11 N1 -176.5(3)
C9 C10 C11 C6 -0.3(5)
C9 C10 C11 N1 177.0(3)
N1 C12 C13 C14 -32(14)
C12 C13 C14 C15 -82(8)
C12 C13 C14 N2 94(8)
C21 C16 C17 C18 -0.7(8)
C16 C17 C18 C19 0.6(8)
C17 C18 C19 C20 -0.2(8)
C18 C19 C20 C21 -0.1(7)
C19 C20 C21 C16 -0.1(6)
C19 C20 C21 N2 -179.1(4)
C17 C16 C21 C20 0.4(6)
C17 C16 C21 N2 179.6(4)
C13 C12 N1 C5 107(7)
C13 C12 N1 C11 -65(8)
O1 C5 N1 C12 -169.1(4)
O2 C5 N1 C12 10.3(5)
O1 C5 N1 C11 2.9(6)
O2 C5 N1 C11 -177.7(3)
C6 C11 N1 C12 27.3(5)
C10 C11 N1 C12 -150.0(3)
C6 C11 N1 C5 -144.8(4)
C10 C11 N1 C5 38.0(5)
O3 C22 N2 C14 179.1(4)
O4 C22 N2 C14 -0.5(5)
O3 C22 N2 C21 -3.5(6)
O4 C22 N2 C21 176.9(3)
C15 C14 N2 C22 -62.8(6)
C13 C14 N2 C22 121.3(4)
C15 C14 N2 C21 119.7(4)
C13 C14 N2 C21 -56.1(5)
C20 C21 N2 C22 -49.5(5)
C16 C21 N2 C22 131.4(4)
C20 C21 N2 C14 128.1(4)
C16 C21 N2 C14 -51.0(5)
O1 C5 O2 C4 -4.6(7)
N1 C5 O2 C4 176.0(3)
C1 C4 O2 C5 -177.5(4)
C3 C4 O2 C5 64.4(5)
C2 C4 O2 C5 -62.1(4)
O3 C22 O4 C23 -2.7(7)
N2 C22 O4 C23 176.8(4)
C26 C23 O4 C22 -177.2(4)
C25 C23 O4 C22 -57.9(6)
C24 C23 O4 C22 65.0(6)
